data_7711726
loop_
_publ_author_name
'Villalba, Francisco'
'Alb\'eniz, Ana C.'

_publ_section_title
;
 Palladium hydrazonato complexes and their role in the Pd-catalyzed
 cross-coupling reactions of hydrazones as carbene precursors
;
_journal_name_full 'Dalton Transactions'
_journal_paper_doi 10.1039/D2DT03251A
_journal_year 2022
_chemical_formula_moiety 'C46 H33 F5 Fe O2 P2 Pd S'
_chemical_formula_sum 'C46 H33 F5 Fe O2 P2 Pd S'
_chemical_formula_weight 968.97
_space_group_crystal_system monoclinic
_space_group_IT_number 14
_space_group_name_Hall '-P 2yn'
_space_group_name_H-M_alt 'P 1 21/n 1'
_atom_sites_solution_hydrogens geom
_atom_sites_solution_primary dual
_audit_creation_date 2022-05-10
_audit_creation_method
;
Olex2 1.2
(compiled 2018.05.29 svn.r3508 for OlexSys, GUI svn.r5506)
;
_audit_update_record
;
2022-07-07 deposited with the CCDC.	2022-11-04 downloaded from the CCDC.
;
_cell_angle_alpha 90
_cell_angle_beta 100.506(5)
_cell_angle_gamma 90
_cell_formula_units_Z 4
_cell_length_a 12.9070(6)
_cell_length_b 10.8331(5)
_cell_length_c 31.6024(13)
_cell_measurement_reflns_used 5282
_cell_measurement_temperature 298
_cell_measurement_theta_max 28.8370
_cell_measurement_theta_min 3.6960
_cell_volume 4344.7(3)
_computing_cell_refinement 'CrysAlisPro 1.171.39.45g (Rigaku OD, 2018)'
_computing_data_collection 'CrysAlisPro 1.171.39.45g (Rigaku OD, 2018)'
_computing_data_reduction 'CrysAlisPro 1.171.39.45g (Rigaku OD, 2018)'
_computing_molecular_graphics 'Olex2 (Dolomanov et al., 2009)'
_computing_publication_material 'Olex2 (Dolomanov et al., 2009)'
_computing_structure_refinement 'ShelXL (Sheldrick, 2015)'
_computing_structure_solution 'ShelXT (Sheldrick, 2015)'
_diffrn_ambient_temperature 298
_diffrn_detector 'CCD plate'
_diffrn_detector_area_resol_mean 10.4757
_diffrn_detector_type Atlas
_diffrn_measured_fraction_theta_full 0.994
_diffrn_measured_fraction_theta_max 0.820
_diffrn_measurement_details
;
List of Runs (angles in degrees, time in seconds):

  # Type    Start    End  Width  t~exp~   \w     \q     \k     \f   Frames
#--------------------------------------------------------------------------
  1  \w    -20.00  52.00   1.00   55.16    --   12.51 -99.00-150.00   72
  2  \w     -8.00  83.00   1.00   55.16    --   12.51  37.00 -30.00   91
;
_diffrn_measurement_device 'four-circle diffractometer'
_diffrn_measurement_device_type 'SuperNova, Dual, Cu at home/near, Atlas'
_diffrn_measurement_method '\w scans'
_diffrn_orient_matrix_type 'CrysAlisPro convention (1999,Acta A55,543-557)'
_diffrn_orient_matrix_UB_11 -0.0463713000
_diffrn_orient_matrix_UB_12 0.0243259000
_diffrn_orient_matrix_UB_13 -0.0127536000
_diffrn_orient_matrix_UB_21 -0.0300646000
_diffrn_orient_matrix_UB_22 -0.0224369000
_diffrn_orient_matrix_UB_23 0.0150569000
_diffrn_orient_matrix_UB_31 0.0080370000
_diffrn_orient_matrix_UB_32 0.0565738000
_diffrn_orient_matrix_UB_33 0.0114570000
_diffrn_radiation_monochromator mirror
_diffrn_radiation_probe x-ray
_diffrn_radiation_type MoK\a
_diffrn_radiation_wavelength 0.71073
_diffrn_reflns_av_R_equivalents 0.0309
_diffrn_reflns_av_unetI/netI 0.0545
_diffrn_reflns_Laue_measured_fraction_full 0.994
_diffrn_reflns_Laue_measured_fraction_max 0.820
_diffrn_reflns_limit_h_max 17
_diffrn_reflns_limit_h_min -17
_diffrn_reflns_limit_k_max 11
_diffrn_reflns_limit_k_min -14
_diffrn_reflns_limit_l_max 43
_diffrn_reflns_limit_l_min -32
_diffrn_reflns_number 19107
_diffrn_reflns_point_group_measured_fraction_full 0.994
_diffrn_reflns_point_group_measured_fraction_max 0.820
_diffrn_reflns_theta_full 25.242
_diffrn_reflns_theta_max 29.784
_diffrn_reflns_theta_min 3.377
_diffrn_source 'micro-focus sealed X-ray tube'
_diffrn_source_type 'SuperNova (Mo) X-ray Source'
_exptl_absorpt_coefficient_mu 0.927
_exptl_absorpt_correction_T_max 1.000
_exptl_absorpt_correction_T_min 0.439
_exptl_absorpt_correction_type gaussian
_exptl_absorpt_process_details
;
CrysAlisPro 1.171.39.45g (Rigaku Oxford Diffraction, 2018)
Numerical absorption correction based on gaussian integration over
			a multifaceted crystal model
Empirical absorption correction using spherical harmonics,
 implemented in SCALE3 ABSPACK scaling algorithm.
;
_exptl_crystal_colour yellow
_exptl_crystal_colour_primary yellow
_exptl_crystal_density_diffrn 1.481
_exptl_crystal_description prism
_exptl_crystal_F_000 1952
_exptl_crystal_size_max 0.398
_exptl_crystal_size_mid 0.21
_exptl_crystal_size_min 0.128
_refine_diff_density_max 0.428
_refine_diff_density_min -0.521
_refine_diff_density_rms 0.067
_refine_ls_extinction_method none
_refine_ls_goodness_of_fit_ref 1.024
_refine_ls_hydrogen_treatment constr
_refine_ls_matrix_type full
_refine_ls_number_parameters 523
_refine_ls_number_reflns 10169
_refine_ls_number_restraints 0
_refine_ls_restrained_S_all 1.024
_refine_ls_R_factor_all 0.0688
_refine_ls_R_factor_gt 0.0417
_refine_ls_shift/su_max 0.001
_refine_ls_shift/su_mean 0.000
_refine_ls_structure_factor_coef Fsqd
_refine_ls_weighting_details 'w=1/[\s^2^(Fo^2^)+(0.0283P)^2^+0.8065P] where P=(Fo^2^+2Fc^2^)/3'
_refine_ls_weighting_scheme calc
_refine_ls_wR_factor_gt 0.0778
_refine_ls_wR_factor_ref 0.0907
_reflns_Friedel_coverage 0.000
_reflns_number_gt 7008
_reflns_number_total 10169
_reflns_threshold_expression 'I > 2\s(I)'
_cod_data_source_file d2dt03251a2.cif
_cod_data_source_block fv1328c
_cod_database_code 7711726
_shelx_shelxl_version_number 2014/7
_chemical_oxdiff_formula 'C46 H33 F5 Fe O2 P2 S Pd'
_chemical_oxdiff_usercomment yellow
_shelx_space_group_comment
;
The symmetry employed for this shelxl refinement is uniquely defined
by the following loop, which should always be used as a source of
symmetry information in preference to the above space-group names.
They are only intended as comments.
;
_shelx_estimated_absorpt_t_max 0.891
_shelx_estimated_absorpt_t_min 0.709
_reflns_odcompleteness_completeness 98.71
_reflns_odcompleteness_iscentric 1
_reflns_odcompleteness_theta 26.32
_olex2_refinement_description
;
1. Fixed Uiso
 At 1.2 times of:
  All C(H) groups
2.a Aromatic/amide H refined with riding coordinates:
 C00F(H00F), C00H(H00H), C00I(H00I), C00M(H00M), C00N(H00N), C00O(H00O),
 C00P(H00P), C00R(H00R), C00S(H00S), C00T(H00T), C00U(H00U), C00W(H00W),
 C00X(H00X), C00Y(H00Y), C010(H010), C012(H012), C014(H014), C015(H015),
 C016(H016), C017(H017), C019(H019), C01A(H01A), C01B(H01B), C01C(H01C),
 C01D(H01D), C01E(H01E), C01F(H01F), C01G(H01G), C01H(H01H), C01M(H01M),
 C01N(H01N), C01O(H01O), C01P(H01P)
;
_olex2_submission_special_instructions 'No special instructions were received'
_oxdiff_exptl_absorpt_empirical_details
;
Empirical correction (ABSPACK) includes:
- Absorption correction using spherical harmonics
- Frame scaling
;
_oxdiff_exptl_absorpt_empirical_full_max 1.242
_oxdiff_exptl_absorpt_empirical_full_min 0.789

loop_
_space_group_symop_operation_xyz
'x, y, z'
'-x+1/2, y+1/2, -z+1/2'
'-x, -y, -z'
'x-1/2, -y-1/2, z-1/2'

loop_
_atom_site_label
_atom_site_type_symbol
_atom_site_fract_x
_atom_site_fract_y
_atom_site_fract_z
_atom_site_U_iso_or_equiv
_atom_site_adp_type
_atom_site_occupancy
_atom_site_site_symmetry_order
_atom_site_calc_flag
_atom_site_refinement_flags_posn
_atom_site_refinement_flags_adp
_atom_site_refinement_flags_occupancy
_atom_site_disorder_assembly
_atom_site_disorder_group
Pd01 Pd 0.31371(2) 0.24678(2) 0.61749(2) 0.03356(7) Uani 1 1 d . . . . .
Fe02 Fe 0.10346(3) -0.04672(4) 0.63751(2) 0.04183(12) Uani 1 1 d . . . . .
P003 P 0.12824(6) 0.24431(7) 0.59788(2) 0.03422(17) Uani 1 1 d . . . . .
P004 P 0.34094(6) 0.03302(7) 0.61696(2) 0.03489(17) Uani 1 1 d . . . . .
S005 S 0.31940(7) 0.46361(7) 0.60937(3) 0.04476(19) Uani 1 1 d . . . . .
F006 F 0.4189(2) 0.2590(2) 0.71346(6) 0.0787(7) Uani 1 1 d . . . . .
O007 O 0.21873(19) 0.5249(2) 0.60520(7) 0.0608(6) Uani 1 1 d . . . . .
F008 F 0.53281(18) 0.2551(2) 0.58050(7) 0.0865(8) Uani 1 1 d . . . . .
O009 O 0.3766(2) 0.4848(2) 0.57410(8) 0.0741(8) Uani 1 1 d . . . . .
C00A C 0.0758(2) 0.3451(3) 0.63530(9) 0.0386(7) Uani 1 1 d . . . . .
C00C C 0.4688(2) 0.2608(3) 0.64507(10) 0.0436(7) Uani 1 1 d . . . . .
C00D C 0.0722(2) 0.2933(3) 0.54357(9) 0.0377(7) Uani 1 1 d . . . . .
C00E C 0.2617(2) -0.0544(3) 0.64710(9) 0.0386(7) Uani 1 1 d . . . . .
C00F C 0.0423(3) -0.0004(3) 0.57590(10) 0.0472(8) Uani 1 1 d . . . . .
H00F H 0.0746 -0.0115 0.5522 0.057 Uiso 1 1 calc R . . . .
C00G C 0.0523(2) 0.1061(3) 0.60311(9) 0.0369(7) Uani 1 1 d . . . . .
C00H C 0.1344(3) 0.3510(3) 0.51844(9) 0.0434(7) Uani 1 1 d . . . . .
H00H H 0.2053 0.3648 0.5294 0.052 Uiso 1 1 calc R . . . .
C00I C 0.2275(2) -0.0099(3) 0.68502(9) 0.0460(8) Uani 1 1 d . . . . .
H00I H 0.2446 0.0659 0.6982 0.055 Uiso 1 1 calc R . . . .
C00J C 0.3197(2) -0.0289(3) 0.56295(9) 0.0444(8) Uani 1 1 d . . . . .
F00K F 0.6190(3) 0.2781(3) 0.75408(8) 0.1307(12) Uani 1 1 d . . . . .
C00L C 0.4740(2) -0.0185(3) 0.63898(9) 0.0402(7) Uani 1 1 d . . . . .
C00M C 0.0920(3) 0.3888(3) 0.47698(10) 0.0513(9) Uani 1 1 d . . . . .
H00M H 0.1346 0.4271 0.4601 0.062 Uiso 1 1 calc R . . . .
C00N C 0.2184(3) -0.1760(3) 0.63917(11) 0.0512(8) Uani 1 1 d . . . . .
H00N H 0.2280 -0.2280 0.6168 0.061 Uiso 1 1 calc R . . . .
C00O C 0.1303(3) 0.3516(3) 0.67726(9) 0.0511(8) Uani 1 1 d . . . . .
H00O H 0.1924 0.3070 0.6853 0.061 Uiso 1 1 calc R . . . .
C00P C -0.0118(3) 0.3699(3) 0.46093(10) 0.0553(9) Uani 1 1 d . . . . .
H00P H -0.0405 0.3973 0.4334 0.066 Uiso 1 1 calc R . . . .
F00Q F 0.7336(2) 0.2714(3) 0.62177(12) 0.1407(13) Uani 1 1 d . . . . .
C00R C -0.0330(3) 0.2709(3) 0.52631(10) 0.0480(8) Uani 1 1 d . . . . .
H00R H -0.0755 0.2293 0.5424 0.058 Uiso 1 1 calc R . . . .
C00S C -0.0152(3) 0.4122(3) 0.62420(10) 0.0512(8) Uani 1 1 d . . . . .
H00S H -0.0531 0.4081 0.5962 0.061 Uiso 1 1 calc R . . . .
C00T C 0.3458(3) -0.1506(3) 0.55525(12) 0.0644(10) Uani 1 1 d . . . . .
H00T H 0.3720 -0.2023 0.5782 0.077 Uiso 1 1 calc R . . . .
C00U C -0.0249(3) -0.0859(3) 0.59118(12) 0.0592(9) Uani 1 1 d . . . . .
H00U H -0.0441 -0.1629 0.5793 0.071 Uiso 1 1 calc R . . . .
C00V C 0.4957(3) 0.2658(3) 0.68931(11) 0.0583(9) Uani 1 1 d . . . . .
C00W C 0.1633(3) -0.1020(4) 0.69877(11) 0.0626(10) Uani 1 1 d . . . . .
H00W H 0.1296 -0.0962 0.7223 0.075 Uiso 1 1 calc R . . . .
C00X C 0.2820(3) 0.0453(4) 0.52865(9) 0.0586(9) Uani 1 1 d . . . . .
H00X H 0.2660 0.1274 0.5332 0.070 Uiso 1 1 calc R . . . .
C00Y C -0.0576(3) -0.0348(3) 0.62736(13) 0.0607(10) Uani 1 1 d . . . . .
H00Y H -0.1021 -0.0722 0.6436 0.073 Uiso 1 1 calc R . . . .
F00Z F 0.7777(2) 0.2841(3) 0.70782(12) 0.1505(14) Uani 1 1 d . . . . .
C010 C 0.5030(3) -0.0407(3) 0.68238(10) 0.0526(9) Uani 1 1 d . . . . .
H010 H 0.4524 -0.0373 0.6999 0.063 Uiso 1 1 calc R . . . .
C011 C 0.5511(3) 0.2647(3) 0.62360(13) 0.0622(10) Uani 1 1 d . . . . .
C012 C -0.0743(3) 0.3107(3) 0.48520(10) 0.0571(9) Uani 1 1 d . . . . .
H012 H -0.1451 0.2971 0.4739 0.069 Uiso 1 1 calc R . . . .
C013 C 0.3972(3) 0.5351(3) 0.65528(12) 0.0590(9) Uani 1 1 d . . . . .
C014 C 0.5511(3) -0.0240(4) 0.61375(11) 0.0623(10) Uani 1 1 d . . . . .
H014 H 0.5334 -0.0085 0.5844 0.075 Uiso 1 1 calc R . . . .
C015 C -0.0114(2) 0.0836(3) 0.63488(10) 0.0479(8) Uani 1 1 d . . . . .
H015 H -0.0209 0.1375 0.6568 0.057 Uiso 1 1 calc R . . . .
C016 C 0.0039(4) 0.4914(4) 0.69552(12) 0.0691(11) Uani 1 1 d . . . . .
H016 H -0.0201 0.5416 0.7156 0.083 Uiso 1 1 calc R . . . .
C017 C 0.0927(3) 0.4242(4) 0.70724(11) 0.0678(11) Uani 1 1 d . . . . .
H017 H 0.1287 0.4268 0.7355 0.081 Uiso 1 1 calc R . . . .
C019 C 0.3522(4) 0.5665(3) 0.68995(12) 0.0722(11) Uani 1 1 d . . . . .
H019 H 0.2810 0.5512 0.6892 0.087 Uiso 1 1 calc R . . . .
C01A C 0.6055(3) -0.0679(4) 0.70022(11) 0.0665(10) Uani 1 1 d . . . . .
H01A H 0.6238 -0.0827 0.7296 0.080 Uiso 1 1 calc R . . . .
C01B C 0.1589(3) -0.2029(4) 0.67116(13) 0.0668(11) Uani 1 1 d . . . . .
H01B H 0.1226 -0.2760 0.6735 0.080 Uiso 1 1 calc R . . . .
C01C C 0.6803(3) -0.0731(4) 0.67520(13) 0.0733(11) Uani 1 1 d . . . . .
H01C H 0.7498 -0.0909 0.6874 0.088 Uiso 1 1 calc R . . . .
C01D C -0.0508(3) 0.4857(3) 0.65414(13) 0.0668(11) Uani 1 1 d . . . . .
H01D H -0.1122 0.5316 0.6462 0.080 Uiso 1 1 calc R . . . .
C01E C 0.2940(4) -0.1194(6) 0.48012(14) 0.0945(17) Uani 1 1 d . . . . .
H01E H 0.2854 -0.1494 0.4521 0.113 Uiso 1 1 calc R . . . .
C01F C 0.2675(3) -0.0012(5) 0.48693(12) 0.0830(14) Uani 1 1 d . . . . .
H01F H 0.2396 0.0489 0.4638 0.100 Uiso 1 1 calc R . . . .
C01G C 0.3329(4) -0.1949(5) 0.51348(16) 0.0859(14) Uani 1 1 d . . . . .
H01G H 0.3507 -0.2760 0.5083 0.103 Uiso 1 1 calc R . . . .
C01H C 0.6529(3) -0.0521(4) 0.63170(13) 0.0783(13) Uani 1 1 d . . . . .
H01H H 0.7038 -0.0569 0.6144 0.094 Uiso 1 1 calc R . . . .
C01I C 0.6542(3) 0.2734(4) 0.64392(17) 0.0845(14) Uani 1 1 d . . . . .
C01K C 0.5978(4) 0.2744(4) 0.71062(14) 0.0825(13) Uani 1 1 d . . . . .
C01L C 0.6757(4) 0.2784(4) 0.68758(19) 0.0921(16) Uani 1 1 d . . . . .
C01M C 0.4111(6) 0.6201(4) 0.72564(15) 0.107(2) Uani 1 1 d . . . . .
H01M H 0.3795 0.6424 0.7487 0.128 Uiso 1 1 calc R . . . .
C01N C 0.5035(4) 0.5585(4) 0.65673(17) 0.0891(14) Uani 1 1 d . . . . .
H01N H 0.5354 0.5389 0.6335 0.107 Uiso 1 1 calc R . . . .
C01O C 0.5129(7) 0.6401(6) 0.7273(2) 0.139(3) Uani 1 1 d . . . . .
H01O H 0.5523 0.6744 0.7521 0.166 Uiso 1 1 calc R . . . .
C01P C 0.5615(5) 0.6119(5) 0.6937(3) 0.127(2) Uani 1 1 d . . . . .
H01P H 0.6329 0.6281 0.6954 0.153 Uiso 1 1 calc R . . . .

loop_
_atom_site_aniso_label
_atom_site_aniso_U_11
_atom_site_aniso_U_22
_atom_site_aniso_U_33
_atom_site_aniso_U_23
_atom_site_aniso_U_13
_atom_site_aniso_U_12
Pd01 0.02916(12) 0.03680(13) 0.03249(11) 0.00187(10) -0.00029(9) -0.00030(10)
Fe02 0.0350(2) 0.0380(2) 0.0523(3) 0.0048(2) 0.0076(2) -0.0026(2)
P003 0.0304(4) 0.0373(4) 0.0329(3) 0.0022(3) 0.0004(3) 0.0017(3)
P004 0.0306(4) 0.0383(4) 0.0343(4) 0.0023(3) 0.0017(3) 0.0031(3)
S005 0.0427(5) 0.0373(4) 0.0502(4) 0.0065(4) -0.0023(4) -0.0059(4)
F006 0.0971(19) 0.0892(17) 0.0456(11) -0.0001(11) 0.0019(12) -0.0123(14)
O007 0.0495(15) 0.0468(13) 0.0777(16) 0.0070(12) -0.0105(12) 0.0002(12)
F008 0.0568(14) 0.136(2) 0.0707(14) -0.0272(14) 0.0231(12) -0.0186(14)
O009 0.082(2) 0.0743(18) 0.0683(15) 0.0200(14) 0.0209(15) -0.0113(15)
C00A 0.0405(18) 0.0339(16) 0.0415(16) -0.0001(13) 0.0080(14) -0.0029(14)
C00C 0.0350(16) 0.0386(17) 0.0505(17) -0.0019(15) -0.0099(14) -0.0056(14)
C00D 0.0371(16) 0.0406(16) 0.0332(14) -0.0012(13) 0.0006(13) 0.0032(14)
C00E 0.0330(16) 0.0380(17) 0.0442(16) 0.0066(14) 0.0056(13) 0.0037(14)
C00F 0.0408(18) 0.0470(19) 0.0490(17) -0.0053(16) -0.0047(15) -0.0008(16)
C00G 0.0294(15) 0.0374(16) 0.0422(15) 0.0024(14) 0.0022(13) 0.0030(13)
C00H 0.0376(17) 0.0508(19) 0.0400(16) 0.0032(15) 0.0026(14) 0.0049(15)
C00I 0.0410(18) 0.0524(19) 0.0426(16) 0.0073(15) 0.0025(14) -0.0045(16)
C00J 0.0327(16) 0.056(2) 0.0436(16) -0.0087(16) 0.0048(14) 0.0026(15)
F00K 0.142(3) 0.138(3) 0.0803(17) 0.0023(17) -0.0658(17) -0.025(2)
C00L 0.0369(17) 0.0389(17) 0.0422(16) 0.0037(14) 0.0005(14) 0.0033(14)
C00M 0.057(2) 0.058(2) 0.0389(16) 0.0092(16) 0.0106(16) 0.0061(18)
C00N 0.0424(19) 0.0385(18) 0.071(2) 0.0036(17) 0.0048(17) 0.0052(15)
C00O 0.052(2) 0.058(2) 0.0414(17) -0.0053(16) 0.0027(16) 0.0033(17)
C00P 0.068(3) 0.059(2) 0.0343(16) 0.0011(16) -0.0032(17) 0.013(2)
F00Q 0.0395(14) 0.197(3) 0.188(3) -0.074(3) 0.0275(18) -0.0231(18)
C00R 0.0408(18) 0.060(2) 0.0404(16) 0.0045(16) -0.0009(14) -0.0009(16)
C00S 0.052(2) 0.054(2) 0.0475(17) 0.0006(16) 0.0093(17) 0.0113(18)
C00T 0.056(2) 0.068(3) 0.068(2) -0.014(2) 0.009(2) 0.007(2)
C00U 0.040(2) 0.050(2) 0.081(2) -0.0065(19) -0.0060(18) -0.0079(17)
C00V 0.064(2) 0.048(2) 0.054(2) -0.0053(17) -0.0123(19) -0.0043(19)
C00W 0.056(2) 0.075(3) 0.059(2) 0.027(2) 0.0174(19) 0.001(2)
C00X 0.057(2) 0.080(3) 0.0375(16) -0.0007(18) 0.0051(16) 0.009(2)
C00Y 0.0334(18) 0.054(2) 0.098(3) 0.010(2) 0.0200(19) -0.0046(17)
F00Z 0.0574(17) 0.152(3) 0.207(3) -0.038(2) -0.068(2) -0.0037(19)
C010 0.0408(19) 0.067(2) 0.0483(18) 0.0126(17) 0.0028(15) 0.0086(18)
C011 0.0365(19) 0.064(2) 0.083(3) -0.022(2) 0.0041(19) -0.0102(18)
C012 0.045(2) 0.072(2) 0.0475(18) -0.0006(18) -0.0096(16) -0.0017(19)
C013 0.055(2) 0.0364(19) 0.078(2) 0.0096(18) -0.008(2) -0.0055(17)
C014 0.0367(18) 0.096(3) 0.0539(19) 0.013(2) 0.0086(16) 0.015(2)
C015 0.0354(18) 0.0474(19) 0.062(2) -0.0011(16) 0.0127(16) -0.0011(16)
C016 0.088(3) 0.066(3) 0.061(2) -0.016(2) 0.032(2) 0.000(2)
C017 0.074(3) 0.084(3) 0.0446(19) -0.016(2) 0.008(2) -0.001(2)
C019 0.091(3) 0.051(2) 0.071(2) -0.006(2) 0.005(2) -0.014(2)
C01A 0.051(2) 0.089(3) 0.054(2) 0.020(2) -0.0050(18) 0.015(2)
C01B 0.057(2) 0.052(2) 0.091(3) 0.031(2) 0.013(2) -0.0041(19)
C01C 0.037(2) 0.099(3) 0.078(3) 0.014(2) -0.0057(19) 0.017(2)
C01D 0.064(3) 0.064(2) 0.076(3) 0.000(2) 0.023(2) 0.021(2)
C01E 0.067(3) 0.158(5) 0.059(3) -0.052(3) 0.016(2) -0.013(3)
C01F 0.073(3) 0.134(4) 0.0402(19) -0.007(2) 0.006(2) 0.010(3)
C01G 0.070(3) 0.096(3) 0.094(3) -0.056(3) 0.019(3) -0.005(3)
C01H 0.035(2) 0.127(4) 0.075(3) 0.013(3) 0.0152(19) 0.018(2)
C01I 0.034(2) 0.097(3) 0.118(4) -0.037(3) 0.003(2) -0.008(2)
C01K 0.090(4) 0.068(3) 0.071(3) -0.010(2) -0.035(3) -0.005(3)
C01L 0.047(3) 0.083(3) 0.126(4) -0.025(3) -0.037(3) -0.002(2)
C01M 0.163(6) 0.079(3) 0.069(3) -0.012(3) -0.004(3) -0.045(4)
C01N 0.063(3) 0.059(3) 0.137(4) -0.010(3) -0.004(3) -0.016(2)
C01O 0.173(8) 0.088(4) 0.125(5) -0.003(4) -0.052(5) -0.054(5)
C01P 0.080(4) 0.079(4) 0.197(7) -0.012(4) -0.043(4) -0.032(3)

loop_
_atom_type_symbol
_atom_type_description
_atom_type_scat_dispersion_real
_atom_type_scat_dispersion_imag
_atom_type_scat_source
C C 0.0033 0.0016 'International Tables Vol C Tables 4.2.6.8 and 6.1.1.4'
H H 0.0000 0.0000 'International Tables Vol C Tables 4.2.6.8 and 6.1.1.4'
F F 0.0171 0.0103 'International Tables Vol C Tables 4.2.6.8 and 6.1.1.4'
Fe Fe 0.3463 0.8444 'International Tables Vol C Tables 4.2.6.8 and 6.1.1.4'
O O 0.0106 0.0060 'International Tables Vol C Tables 4.2.6.8 and 6.1.1.4'
P P 0.1023 0.0942 'International Tables Vol C Tables 4.2.6.8 and 6.1.1.4'
Pd Pd -0.9988 1.0072 'International Tables Vol C Tables 4.2.6.8 and 6.1.1.4'
S S 0.1246 0.1234 'International Tables Vol C Tables 4.2.6.8 and 6.1.1.4'

loop_
_exptl_crystal_face_index_h
_exptl_crystal_face_index_k
_exptl_crystal_face_index_l
_exptl_crystal_face_perp_dist
0 -1 5 0.1771
0 1 -5 0.1591
0 -2 -5 0.1054
4 0 -5 0.0640
-4 0 5 0.0640
0 4 5 0.0891
0 1 5 0.0932
0 -5 -3 0.0959
0 -1 -5 0.1324

loop_
_geom_angle_atom_site_label_1
_geom_angle_atom_site_label_2
_geom_angle_atom_site_label_3
_geom_angle
_geom_angle_site_symmetry_1
_geom_angle_site_symmetry_3
_geom_angle_publ_flag
P003 Pd01 S005 91.88(3) . . ?
P004 Pd01 P003 97.65(3) . . ?
P004 Pd01 S005 166.68(3) . . ?
C00C Pd01 P003 169.39(9) . . ?
C00C Pd01 P004 86.57(8) . . ?
C00C Pd01 S005 85.68(8) . . ?
C00E Fe02 C00F 111.23(12) . . ?
C00E Fe02 C00G 109.75(12) . . ?
C00E Fe02 C00I 41.61(11) . . ?
C00E Fe02 C00N 41.54(12) . . ?
C00E Fe02 C00U 140.08(13) . . ?
C00E Fe02 C00W 69.30(13) . . ?
C00E Fe02 C00Y 178.71(13) . . ?
C00E Fe02 C015 138.28(13) . . ?
C00E Fe02 C01B 68.88(13) . . ?
C00F Fe02 C00N 110.47(13) . . ?
C00F Fe02 C00U 40.59(13) . . ?
C00F Fe02 C00W 177.21(15) . . ?
C00F Fe02 C00Y 68.13(14) . . ?
C00F Fe02 C015 68.67(13) . . ?
C00F Fe02 C01B 137.61(16) . . ?
C00G Fe02 C00F 41.38(11) . . ?
C00G Fe02 C00I 111.95(13) . . ?
C00G Fe02 C00N 137.91(12) . . ?
C00G Fe02 C00U 69.07(13) . . ?
C00G Fe02 C00W 141.28(15) . . ?
C00G Fe02 C00Y 69.01(13) . . ?
C00G Fe02 C015 41.22(11) . . ?
C00G Fe02 C01B 178.14(14) . . ?
C00I Fe02 C00F 141.32(12) . . ?
C00I Fe02 C00N 69.01(14) . . ?
C00I Fe02 C00U 177.93(13) . . ?
C00I Fe02 C00W 40.77(13) . . ?
C00I Fe02 C00Y 138.27(14) . . ?
C00I Fe02 C015 111.42(14) . . ?
C00I Fe02 C01B 67.96(15) . . ?
C00N Fe02 C00U 111.56(15) . . ?
C00N Fe02 C00W 67.98(14) . . ?
C00N Fe02 C00Y 139.65(14) . . ?
C00N Fe02 C015 179.08(13) . . ?
C00N Fe02 C01B 40.24(13) . . ?
C00U Fe02 C00Y 40.08(13) . . ?
C00U Fe02 C01B 111.09(16) . . ?
C00W Fe02 C00U 137.36(15) . . ?
C00W Fe02 C00Y 111.40(15) . . ?
C00W Fe02 C01B 39.76(14) . . ?
C00Y Fe02 C01B 112.37(14) . . ?
C015 Fe02 C00U 68.04(14) . . ?
C015 Fe02 C00W 112.89(14) . . ?
C015 Fe02 C00Y 40.52(13) . . ?
C015 Fe02 C01B 140.63(14) . . ?
C00A P003 Pd01 107.50(11) . . ?
C00D P003 Pd01 117.06(10) . . ?
C00D P003 C00A 107.84(13) . . ?
C00G P003 Pd01 121.64(10) . . ?
C00G P003 C00A 99.44(13) . . ?
C00G P003 C00D 101.44(14) . . ?
C00E P004 Pd01 114.73(10) . . ?
C00E P004 C00J 107.64(14) . . ?
C00E P004 C00L 102.99(13) . . ?
C00J P004 Pd01 112.10(11) . . ?
C00J P004 C00L 102.57(14) . . ?
C00L P004 Pd01 115.66(10) . . ?
O007 S005 Pd01 114.91(10) . . ?
O007 S005 O009 115.43(15) . . ?
O007 S005 C013 103.80(16) . . ?
O009 S005 Pd01 105.57(11) . . ?
O009 S005 C013 105.29(17) . . ?
C013 S005 Pd01 111.53(11) . . ?
C00O C00A P003 117.8(2) . . ?
C00S C00A P003 123.5(2) . . ?
C00S C00A C00O 118.7(3) . . ?
C00V C00C Pd01 118.8(3) . . ?
C011 C00C Pd01 125.7(3) . . ?
C011 C00C C00V 115.4(3) . . ?
C00H C00D P003 120.2(2) . . ?
C00H C00D C00R 118.9(3) . . ?
C00R C00D P003 120.8(2) . . ?
P004 C00E Fe02 124.10(15) . . ?
C00I C00E Fe02 69.70(17) . . ?
C00I C00E P004 124.0(2) . . ?
C00I C00E C00N 106.6(3) . . ?
C00N C00E Fe02 70.09(17) . . ?
C00N C00E P004 129.4(2) . . ?
Fe02 C00F H00F 126.1 . . ?
C00G C00F Fe02 69.25(16) . . ?
C00G C00F H00F 125.8 . . ?
C00U C00F Fe02 70.43(19) . . ?
C00U C00F H00F 125.8 . . ?
C00U C00F C00G 108.5(3) . . ?
P003 C00G Fe02 126.52(16) . . ?
C00F C00G Fe02 69.37(17) . . ?
C00F C00G P003 127.0(2) . . ?
C015 C00G Fe02 69.89(17) . . ?
C015 C00G P003 126.5(2) . . ?
C015 C00G C00F 106.5(3) . . ?
C00D C00H H00H 119.8 . . ?
C00D C00H C00M 120.5(3) . . ?
C00M C00H H00H 119.8 . . ?
Fe02 C00I H00I 126.7 . . ?
C00E C00I Fe02 68.69(17) . . ?
C00E C00I H00I 126.1 . . ?
C00W C00I Fe02 70.1(2) . . ?
C00W C00I C00E 107.8(3) . . ?
C00W C00I H00I 126.1 . . ?
C00T C00J P004 121.1(3) . . ?
C00X C00J P004 120.1(3) . . ?
C00X C00J C00T 118.7(3) . . ?
C010 C00L P004 120.1(2) . . ?
C010 C00L C014 118.3(3) . . ?
C014 C00L P004 121.3(2) . . ?
C00H C00M H00M 120.0 . . ?
C00P C00M C00H 120.1(3) . . ?
C00P C00M H00M 120.0 . . ?
Fe02 C00N H00N 126.5 . . ?
C00E C00N Fe02 68.37(17) . . ?
C00E C00N H00N 126.0 . . ?
C01B C00N Fe02 70.7(2) . . ?
C01B C00N C00E 108.1(3) . . ?
C01B C00N H00N 126.0 . . ?
C00A C00O H00O 119.9 . . ?
C00A C00O C017 120.2(3) . . ?
C017 C00O H00O 119.9 . . ?
C00M C00P H00P 119.9 . . ?
C00M C00P C012 120.2(3) . . ?
C012 C00P H00P 119.9 . . ?
C00D C00R H00R 120.1 . . ?
C012 C00R C00D 119.9(3) . . ?
C012 C00R H00R 120.1 . . ?
C00A C00S H00S 119.7 . . ?
C00A C00S C01D 120.5(3) . . ?
C01D C00S H00S 119.7 . . ?
C00J C00T H00T 119.9 . . ?
C01G C00T C00J 120.2(4) . . ?
C01G C00T H00T 119.9 . . ?
Fe02 C00U H00U 126.7 . . ?
C00F C00U Fe02 68.98(19) . . ?
C00F C00U H00U 125.8 . . ?
C00Y C00U Fe02 70.1(2) . . ?
C00Y C00U C00F 108.4(3) . . ?
C00Y C00U H00U 125.8 . . ?
F006 C00V C00C 119.5(3) . . ?
F006 C00V C01K 117.6(4) . . ?
C01K C00V C00C 122.9(4) . . ?
Fe02 C00W H00W 126.0 . . ?
C00I C00W Fe02 69.08(18) . . ?
C00I C00W H00W 125.7 . . ?
C01B C00W Fe02 70.8(2) . . ?
C01B C00W C00I 108.6(3) . . ?
C01B C00W H00W 125.7 . . ?
C00J C00X H00X 119.8 . . ?
C00J C00X C01F 120.4(4) . . ?
C01F C00X H00X 119.8 . . ?
Fe02 C00Y H00Y 126.6 . . ?
C00U C00Y Fe02 69.80(19) . . ?
C00U C00Y H00Y 125.9 . . ?
C00U C00Y C015 108.3(3) . . ?
C015 C00Y Fe02 69.31(18) . . ?
C015 C00Y H00Y 125.9 . . ?
C00L C010 H010 119.6 . . ?
C01A C010 C00L 120.9(3) . . ?
C01A C010 H010 119.6 . . ?
F008 C011 C00C 119.6(3) . . ?
F008 C011 C01I 117.1(4) . . ?
C00C C011 C01I 123.2(4) . . ?
C00P C012 C00R 120.5(3) . . ?
C00P C012 H012 119.8 . . ?
C00R C012 H012 119.8 . . ?
C019 C013 S005 119.9(3) . . ?
C019 C013 C01N 119.2(4) . . ?
C01N C013 S005 120.9(3) . . ?
C00L C014 H014 119.8 . . ?
C01H C014 C00L 120.5(3) . . ?
C01H C014 H014 119.8 . . ?
Fe02 C015 H015 126.7 . . ?
C00G C015 Fe02 68.89(17) . . ?
C00G C015 H015 125.8 . . ?
C00Y C015 Fe02 70.17(18) . . ?
C00Y C015 C00G 108.4(3) . . ?
C00Y C015 H015 125.8 . . ?
C017 C016 H016 120.0 . . ?
C017 C016 C01D 120.1(3) . . ?
C01D C016 H016 120.0 . . ?
C00O C017 H017 119.9 . . ?
C016 C017 C00O 120.3(4) . . ?
C016 C017 H017 119.9 . . ?
C013 C019 H019 119.7 . . ?
C01M C019 C013 120.7(5) . . ?
C01M C019 H019 119.7 . . ?
C010 C01A H01A 119.8 . . ?
C01C C01A C010 120.3(3) . . ?
C01C C01A H01A 119.8 . . ?
Fe02 C01B H01B 127.5 . . ?
C00N C01B Fe02 69.06(19) . . ?
C00N C01B H01B 125.6 . . ?
C00W C01B Fe02 69.5(2) . . ?
C00W C01B C00N 108.9(3) . . ?
C00W C01B H01B 125.6 . . ?
C01A C01C H01C 120.2 . . ?
C01A C01C C01H 119.7(3) . . ?
C01H C01C H01C 120.2 . . ?
C00S C01D H01D 119.9 . . ?
C016 C01D C00S 120.2(4) . . ?
C016 C01D H01D 119.9 . . ?
C01F C01E H01E 119.5 . . ?
C01F C01E C01G 121.0(4) . . ?
C01G C01E H01E 119.5 . . ?
C00X C01F H01F 120.0 . . ?
C01E C01F C00X 119.9(4) . . ?
C01E C01F H01F 120.0 . . ?
C00T C01G H01G 120.2 . . ?
C01E C01G C00T 119.7(4) . . ?
C01E C01G H01G 120.2 . . ?
C014 C01H C01C 120.3(3) . . ?
C014 C01H H01H 119.8 . . ?
C01C C01H H01H 119.8 . . ?
F00Q C01I C011 121.5(4) . . ?
F00Q C01I C01L 119.8(4) . . ?
C01L C01I C011 118.6(4) . . ?
F00K C01K C00V 120.0(5) . . ?
C01L C01K F00K 121.1(5) . . ?
C01L C01K C00V 118.9(4) . . ?
F00Z C01L C01I 118.8(5) . . ?
C01K C01L F00Z 120.2(5) . . ?
C01K C01L C01I 121.0(4) . . ?
C019 C01M H01M 120.0 . . ?
C01O C01M C019 120.1(6) . . ?
C01O C01M H01M 120.0 . . ?
C013 C01N H01N 120.6 . . ?
C013 C01N C01P 118.7(5) . . ?
C01P C01N H01N 120.6 . . ?
C01M C01O H01O 119.1 . . ?
C01M C01O C01P 121.7(6) . . ?
C01P C01O H01O 119.1 . . ?
C01N C01P H01P 120.2 . . ?
C01O C01P C01N 119.5(6) . . ?
C01O C01P H01P 120.2 . . ?

loop_
_geom_bond_atom_site_label_1
_geom_bond_atom_site_label_2
_geom_bond_distance
_geom_bond_site_symmetry_2
_geom_bond_publ_flag
Pd01 P003 2.3611(8) . ?
Pd01 P004 2.3427(8) . ?
Pd01 S005 2.3656(8) . ?
Pd01 C00C 2.038(3) . ?
Fe02 C00E 2.011(3) . ?
Fe02 C00F 2.026(3) . ?
Fe02 C00G 2.025(3) . ?
Fe02 C00I 2.025(3) . ?
Fe02 C00N 2.034(3) . ?
Fe02 C00U 2.045(4) . ?
Fe02 C00W 2.039(3) . ?
Fe02 C00Y 2.049(3) . ?
Fe02 C015 2.038(3) . ?
Fe02 C01B 2.056(4) . ?
P003 C00A 1.828(3) . ?
P003 C00D 1.816(3) . ?
P003 C00G 1.813(3) . ?
P004 C00E 1.790(3) . ?
P004 C00J 1.808(3) . ?
P004 C00L 1.819(3) . ?
S005 O007 1.444(2) . ?
S005 O009 1.463(2) . ?
S005 C013 1.784(4) . ?
F006 C00V 1.359(4) . ?
F008 C011 1.343(4) . ?
C00A C00O 1.385(4) . ?
C00A C00S 1.371(4) . ?
C00C C00V 1.379(4) . ?
C00C C011 1.361(5) . ?
C00D C00H 1.378(4) . ?
C00D C00R 1.389(4) . ?
C00E C00I 1.434(4) . ?
C00E C00N 1.435(4) . ?
C00F H00F 0.9300 . ?
C00F C00G 1.431(4) . ?
C00F C00U 1.412(4) . ?
C00G C015 1.430(4) . ?
C00H H00H 0.9300 . ?
C00H C00M 1.387(4) . ?
C00I H00I 0.9300 . ?
C00I C00W 1.416(4) . ?
C00J C00T 1.394(5) . ?
C00J C00X 1.366(4) . ?
F00K C01K 1.351(5) . ?
C00L C010 1.375(4) . ?
C00L C014 1.385(4) . ?
C00M H00M 0.9300 . ?
C00M C00P 1.358(5) . ?
C00N H00N 0.9300 . ?
C00N C01B 1.407(5) . ?
C00O H00O 0.9300 . ?
C00O C017 1.386(4) . ?
C00P H00P 0.9300 . ?
C00P C012 1.370(5) . ?
F00Q C01I 1.342(5) . ?
C00R H00R 0.9300 . ?
C00R C012 1.380(4) . ?
C00S H00S 0.9300 . ?
C00S C01D 1.379(4) . ?
C00T H00T 0.9300 . ?
C00T C01G 1.386(5) . ?
C00U H00U 0.9300 . ?
C00U C00Y 1.403(5) . ?
C00V C01K 1.369(6) . ?
C00W H00W 0.9300 . ?
C00W C01B 1.393(5) . ?
C00X H00X 0.9300 . ?
C00X C01F 1.392(5) . ?
C00Y H00Y 0.9300 . ?
C00Y C015 1.415(4) . ?
F00Z C01L 1.356(5) . ?
C010 H010 0.9300 . ?
C010 C01A 1.373(5) . ?
C011 C01I 1.372(5) . ?
C012 H012 0.9300 . ?
C013 C019 1.373(5) . ?
C013 C01N 1.387(5) . ?
C014 H014 0.9300 . ?
C014 C01H 1.367(5) . ?
C015 H015 0.9300 . ?
C016 H016 0.9300 . ?
C016 C017 1.352(5) . ?
C016 C01D 1.369(5) . ?
C017 H017 0.9300 . ?
C019 H019 0.9300 . ?
C019 C01M 1.369(6) . ?
C01A H01A 0.9300 . ?
C01A C01C 1.355(5) . ?
C01B H01B 0.9300 . ?
C01C H01C 0.9300 . ?
C01C C01H 1.375(5) . ?
C01D H01D 0.9300 . ?
C01E H01E 0.9300 . ?
C01E C01F 1.353(6) . ?
C01E C01G 1.356(6) . ?
C01F H01F 0.9300 . ?
C01G H01G 0.9300 . ?
C01H H01H 0.9300 . ?
C01I C01L 1.358(7) . ?
C01K C01L 1.346(7) . ?
C01M H01M 0.9300 . ?
C01M C01O 1.323(9) . ?
C01N H01N 0.9300 . ?
C01N C01P 1.392(7) . ?
C01O H01O 0.9300 . ?
C01O C01P 1.366(8) . ?
C01P H01P 0.9300 . ?

loop_
_exptl_oxdiff_crystal_face_indexfrac_h
_exptl_oxdiff_crystal_face_indexfrac_k
_exptl_oxdiff_crystal_face_indexfrac_l
_exptl_oxdiff_crystal_face_x
_exptl_oxdiff_crystal_face_y
_exptl_oxdiff_crystal_face_z
0.0000 -1.0000 5.0001 -0.0881 0.0977 0.0007
-0.0000 1.0000 -5.0001 0.0881 -0.0977 -0.0007
-0.0000 -2.0000 -5.0001 0.0151 -0.0304 -0.1704
4.0000 -0.0000 -5.0000 -0.1217 -0.1955 -0.0251
-4.0000 0.0000 5.0000 0.1217 0.1955 0.0251
0.0000 4.0000 5.0002 0.0335 -0.0145 0.2836
0.0000 1.0000 5.0001 -0.0394 0.0528 0.1139
-0.0000 -5.0000 -3.0001 -0.0834 0.0670 -0.3172
-0.0000 -1.0000 -5.0001 0.0394 -0.0528 -0.1139

loop_
_smtbx_masks_void_nr
_smtbx_masks_void_average_x
_smtbx_masks_void_average_y
_smtbx_masks_void_average_z
_smtbx_masks_void_volume
_smtbx_masks_void_count_electrons
_smtbx_masks_void_content
1 0.000 0.517 0.000 275.0 79.6 ?
2 0.500 -0.150 0.500 275.0 79.6 ?
